data_7100893
loop_
_publ_author_name
'C. Russell'
'Cheryl Fish'
'Michael Green'
'John C. Jeffery'
'Richard J. Kilby'
'Jason Martin Lynam'
'J. McGrady'
'Dimitrios Pantazis'
'Charlotte E. Willans'

_publ_section_title
;
Cationic phosphorus/carbon/pnictogen cages isolobal to
[C5R5]+
;
_journal_name_full 'Chemical Communications'
_journal_paper_doi 10.1039/b517710c
_journal_year 2006
_chemical_formula_sum 'C10 H18 Al Cl4 P2 Sb'
_chemical_formula_weight 490.71
_space_group_IT_number 11
_symmetry_cell_setting monoclinic
_symmetry_space_group_name_Hall '-P 2yb'
_symmetry_space_group_name_H-M 'P 1 21/m 1'
_cell_angle_alpha 90.00
_cell_angle_beta 112.6970(10)
_cell_angle_gamma 90.00
_cell_formula_units_Z 2
_cell_length_a 9.1431(4)
_cell_length_b 9.8320(5)
_cell_length_c 11.0710(5)
_cell_measurement_temperature 173(2)
_cell_volume 918.15(7)
_diffrn_ambient_temperature 173
_exptl_crystal_density_diffrn 1.775
_cod_original_sg_symbol_H-M 'P 21/m'
_cod_database_code 7100893

loop_
_symmetry_equiv_pos_as_xyz
'x, y, z'
'-x, y+1/2, -z'
'-x, -y, -z'
'x, -y-1/2, z'

loop_
_atom_site_label
_atom_site_type_symbol
_atom_site_fract_x
_atom_site_fract_y
_atom_site_fract_z
_atom_site_U_iso_or_equiv
_atom_site_adp_type
_atom_site_occupancy
_atom_site_symmetry_multiplicity
_atom_site_calc_flag
_atom_site_refinement_flags
_atom_site_disorder_assembly
_atom_site_disorder_group
Sb1 Sb 0.32791(3) 0.2500 0.80991(2) 0.04297(10) Uani 1 2 d S . .
P1 P 0.10368(8) 0.11138(6) 0.64631(6) 0.02885(14) Uani 1 1 d . . .
C1 C 0.0497(3) 0.2500 0.7275(3) 0.0209(6) Uani 1 2 d S . .
C6 C 0.1826(3) 0.2500 0.5831(3) 0.0203(6) Uani 1 2 d S . .
C2 C -0.0418(4) 0.2500 0.8160(3) 0.0241(6) Uani 1 2 d S . .
C3 C -0.0052(5) 0.1231(4) 0.8994(4) 0.0740(13) Uani 1 1 d . . .
H3A H 0.1074 0.1225 0.9571 0.111 Uiso 1 1 calc R . .
H3B H -0.0293 0.0427 0.8427 0.111 Uiso 1 1 calc R . .
H3C H -0.0698 0.1219 0.9524 0.111 Uiso 1 1 calc R . .
C4 C -0.2185(5) 0.2500 0.7300(4) 0.0600(13) Uani 1 2 d S . .
H4A H -0.2408 0.1789 0.6632 0.090 Uiso 0.50 1 calc PR . .
H4B H -0.2485 0.3388 0.6873 0.090 Uiso 0.50 1 calc PR . .
H4C H -0.2795 0.2323 0.7842 0.090 Uiso 0.50 1 calc PR . .
C7 C 0.2591(3) 0.2500 0.4844(3) 0.0212(6) Uani 1 2 d S . .
C8 C 0.3606(3) 0.1216(2) 0.4999(3) 0.0325(5) Uani 1 1 d . . .
H8A H 0.4476 0.1220 0.5863 0.049 Uiso 1 1 calc R . .
H8B H 0.4042 0.1201 0.4318 0.049 Uiso 1 1 calc R . .
H8C H 0.2947 0.0407 0.4916 0.049 Uiso 1 1 calc R . .
C9 C 0.1253(4) 0.2500 0.3469(3) 0.0315(7) Uani 1 2 d S . .
H9A H 0.0688 0.1630 0.3318 0.047 Uiso 0.50 1 calc PR . .
H9B H 0.1709 0.2628 0.2808 0.047 Uiso 0.50 1 calc PR . .
H9C H 0.0512 0.3242 0.3406 0.047 Uiso 0.50 1 calc PR . .
Al1 Al 0.58816(11) 0.2500 0.19853(9) 0.0251(2) Uani 1 2 d S . .
Cl1 Cl 0.73999(10) 0.2500 0.40071(8) 0.03146(18) Uani 1 2 d S . .
Cl2 Cl 0.72218(12) 0.2500 0.07853(10) 0.0537(3) Uani 1 2 d S . .
Cl3 Cl 0.43933(8) 0.07381(7) 0.15331(7) 0.04500(17) Uani 1 1 d . . .

loop_
_atom_site_aniso_label
_atom_site_aniso_U_11
_atom_site_aniso_U_22
_atom_site_aniso_U_33
_atom_site_aniso_U_23
_atom_site_aniso_U_13
_atom_site_aniso_U_12
Sb1 0.01961(13) 0.0838(2) 0.02243(14) 0.000 0.00471(9) 0.000
P1 0.0397(3) 0.0196(3) 0.0373(3) -0.0017(2) 0.0260(3) -0.0029(2)
C1 0.0179(13) 0.0228(13) 0.0217(14) 0.000 0.0074(11) 0.000
C6 0.0184(13) 0.0227(14) 0.0195(14) 0.000 0.0069(11) 0.000
C2 0.0243(15) 0.0315(16) 0.0188(14) 0.000 0.0108(12) 0.000
C3 0.095(3) 0.078(2) 0.082(3) 0.046(2) 0.071(2) 0.039(2)
C4 0.034(2) 0.112(4) 0.040(2) 0.000 0.0211(19) 0.000
C7 0.0205(14) 0.0220(14) 0.0245(15) 0.000 0.0124(12) 0.000
C8 0.0345(12) 0.0296(11) 0.0415(14) 0.0021(10) 0.0238(11) 0.0079(10)
C9 0.0308(17) 0.0393(18) 0.0272(17) 0.000 0.0144(14) 0.000
Al1 0.0230(5) 0.0324(5) 0.0188(4) 0.000 0.0070(4) 0.000
Cl1 0.0312(4) 0.0386(4) 0.0202(4) 0.000 0.0051(3) 0.000
Cl2 0.0393(5) 0.0974(9) 0.0311(5) 0.000 0.0210(4) 0.000
Cl3 0.0386(3) 0.0394(3) 0.0483(4) -0.0075(3) 0.0071(3) -0.0097(3)

loop_
_geom_bond_atom_site_label_1
_geom_bond_atom_site_label_2
_geom_bond_distance
_geom_bond_site_symmetry_2
_geom_bond_publ_flag
Sb1 C6 2.344(3) . ?
Sb1 C1 2.348(3) . ?
Sb1 P1 2.5447(7) . ?
Sb1 P1 2.5447(7) 4_565 ?
P1 C1 1.803(2) . ?
P1 C6 1.805(2) . ?
C1 C2 1.515(4) . ?
C1 P1 1.803(2) 4_565 ?
C6 C7 1.508(4) . ?
C6 P1 1.805(2) 4_565 ?
C2 C3 1.510(4) 4_565 ?
C2 C3 1.510(4) . ?
C2 C4 1.526(5) . ?
C7 C8 1.537(3) 4_565 ?
C7 C8 1.537(3) . ?
C7 C9 1.542(4) . ?
Al1 Cl2 2.1267(13) . ?
Al1 Cl1 2.1306(12) . ?
Al1 Cl3 2.1395(8) . ?
Al1 Cl3 2.1395(8) 4_565 ?
